data_7250085
loop_
_publ_author_name
'Yang, Luyao'
'Ying, Jialuo'
'Zheng, Hao'
'Xu, Yuyan'
'Wu, Liping'
'Chen, Zhiwei'

_publ_section_title
;
 Photo-promoted radical cascade cyclization of
 4-(allylamino)-3-cyanocoumarins: access to sulfonylated
 pyrido[3,2-c]coumarin derivatives
;
_journal_issue 13
_journal_name_full 'Green Chemistry'
_journal_page_first 3524
_journal_page_last 3531
_journal_paper_doi 10.1039/D4GC06598K
_journal_volume 27
_journal_year 2025
_chemical_formula_moiety 'C20 H16 N2 O5 S, C2 H6 O S'
_chemical_formula_sum 'C22 H22 N2 O6 S2'
_chemical_formula_weight 474.53
_space_group_crystal_system monoclinic
_space_group_IT_number 14
_space_group_name_Hall '-P 2yn'
_space_group_name_H-M_alt 'P 1 21/n 1'
_atom_sites_solution_hydrogens geom
_atom_sites_solution_primary dual
_audit_creation_date 2024-06-19
_audit_creation_method
;
Olex2 1.5
(compiled 2022.04.07 svn.rca3783a0 for OlexSys, GUI svn.r6498)
;
_audit_update_record
;
2024-07-17 deposited with the CCDC.	2025-02-28 downloaded from the CCDC.
;
_cell_angle_alpha 90
_cell_angle_beta 110.8250(10)
_cell_angle_gamma 90
_cell_formula_units_Z 4
_cell_length_a 13.8810(5)
_cell_length_b 11.8967(4)
_cell_length_c 14.0748(5)
_cell_measurement_reflns_used 9992
_cell_measurement_temperature 170.00
_cell_measurement_theta_max 28.273
_cell_measurement_theta_min 2.308
_cell_volume 2172.44(13)
_computing_cell_refinement 'SAINT V8.40B (Bruker Nano, Inc., 2019)'
_computing_data_collection 'Bruker Instrument Service vV6.2.14'
_computing_data_reduction 'SAINT V8.40B (Bruker Nano, Inc., 2019)'
_computing_molecular_graphics 'Olex2 1.5 (Dolomanov et al., 2009)'
_computing_publication_material 'Olex2 1.5 (Dolomanov et al., 2009)'
_computing_structure_refinement 'SHELXL 2019/2 (Sheldrick, 2015)'
_computing_structure_solution 'SHELXT 2018/2 (Sheldrick, 2018)'
_diffrn_ambient_temperature 170.00
_diffrn_measured_fraction_theta_full 0.993
_diffrn_measured_fraction_theta_max 0.988
_diffrn_measurement_device_type 'zju Bruker D8 Venture'
_diffrn_measurement_method '\w and \f scans'
_diffrn_radiation_type MoK\a
_diffrn_radiation_wavelength 0.71073
_diffrn_reflns_av_R_equivalents 0.0392
_diffrn_reflns_av_unetI/netI 0.0342
_diffrn_reflns_Laue_measured_fraction_full 0.993
_diffrn_reflns_Laue_measured_fraction_max 0.988
_diffrn_reflns_limit_h_max 18
_diffrn_reflns_limit_h_min -18
_diffrn_reflns_limit_k_max 15
_diffrn_reflns_limit_k_min -15
_diffrn_reflns_limit_l_max 18
_diffrn_reflns_limit_l_min -18
_diffrn_reflns_number 24965
_diffrn_reflns_point_group_measured_fraction_full 0.993
_diffrn_reflns_point_group_measured_fraction_max 0.988
_diffrn_reflns_theta_full 25.242
_diffrn_reflns_theta_max 28.306
_diffrn_reflns_theta_min 2.308
_diffrn_source_current 1.4
_diffrn_source_power 0.07
_diffrn_source_voltage 50.0
_exptl_absorpt_coefficient_mu 0.288
_exptl_absorpt_correction_T_max 0.7457
_exptl_absorpt_correction_T_min 0.6955
_exptl_absorpt_correction_type multi-scan
_exptl_absorpt_process_details
;
SADABS-2016/2 (Bruker,2016/2) was used for absorption correction.
wR2(int) was 0.1104 before and 0.0595 after correction.
The Ratio of minimum to maximum transmission is 0.9327.
The \l/2 correction factor is Not present.
;
_exptl_crystal_colour colourless
_exptl_crystal_colour_primary colourless
_exptl_crystal_density_diffrn 1.451
_exptl_crystal_description block
_exptl_crystal_F_000 992
_exptl_crystal_size_max 0.39
_exptl_crystal_size_mid 0.32
_exptl_crystal_size_min 0.18
_refine_diff_density_max 0.258
_refine_diff_density_min -0.387
_refine_diff_density_rms 0.061
_refine_ls_extinction_method none
_refine_ls_goodness_of_fit_ref 1.121
_refine_ls_hydrogen_treatment constr
_refine_ls_matrix_type full
_refine_ls_number_parameters 292
_refine_ls_number_reflns 5350
_refine_ls_number_restraints 0
_refine_ls_restrained_S_all 1.121
_refine_ls_R_factor_all 0.0702
_refine_ls_R_factor_gt 0.0498
_refine_ls_shift/su_max 0.001
_refine_ls_shift/su_mean 0.000
_refine_ls_structure_factor_coef Fsqd
_refine_ls_weighting_details 'w=1/[\s^2^(Fo^2^)+(0.0231P)^2^+1.9825P] where P=(Fo^2^+2Fc^2^)/3'
_refine_ls_weighting_scheme calc
_refine_ls_wR_factor_gt 0.0951
_refine_ls_wR_factor_ref 0.1055
_reflns_Friedel_coverage 0.000
_reflns_number_gt 4312
_reflns_number_total 5350
_reflns_threshold_expression 'I > 2\s(I)'
_cod_data_source_file d4gc06598k2.cif
_cod_data_source_block 240613_yly_1
_cod_depositor_comments 'Adding full bibliography for 7250085.cif.'
_cod_database_code 7250085
_shelx_shelxl_version_number 2019/2
_shelx_space_group_comment
;
The symmetry employed for this shelxl refinement is uniquely defined
by the following loop, which should always be used as a source of
symmetry information in preference to the above space-group names.
They are only intended as comments.
;
_shelx_estimated_absorpt_t_max 0.950
_shelx_estimated_absorpt_t_min 0.896
_olex2_refinement_description
;
1. Fixed Uiso
 At 1.2 times of:
  All C(H) groups, All C(H,H) groups, All N(H,H) groups
 At 1.5 times of:
  All C(H,H,H) groups
2.a Secondary CH2 refined with riding coordinates:
 C13(H13A,H13B)
2.b Aromatic/amide H refined with riding coordinates:
 C1(H1), C2(H2), C3(H3), C4(H4), C10(H10), C15(H15), C16(H16), C18(H18),
 C19(H19)
2.c X=CH2 refined with riding coordinates:
 N2(H2A,H2B)
2.d Idealised Me refined as rotating group:
 C20(H20A,H20B,H20C), C21(H21A,H21B,H21C), C22(H22A,H22B,H22C)
;
_olex2_submission_special_instructions 'No special instructions were received'

loop_
_space_group_symop_operation_xyz
'x, y, z'
'-x+1/2, y+1/2, -z+1/2'
'-x, -y, -z'
'x-1/2, -y-1/2, z-1/2'

loop_
_atom_site_label
_atom_site_type_symbol
_atom_site_fract_x
_atom_site_fract_y
_atom_site_fract_z
_atom_site_U_iso_or_equiv
_atom_site_adp_type
_atom_site_occupancy
_atom_site_site_symmetry_order
_atom_site_calc_flag
_atom_site_refinement_flags_posn
_atom_site_refinement_flags_adp
_atom_site_refinement_flags_occupancy
_atom_site_disorder_assembly
_atom_site_disorder_group
S1 S 0.30409(4) 0.54027(4) 0.56472(4) 0.02816(12) Uani 1 1 d . . . . .
O1 O 0.48676(12) 1.09569(12) 0.65578(11) 0.0340(3) Uani 1 1 d . . . . .
N1 N 0.56479(13) 0.78291(14) 0.57335(14) 0.0304(4) Uani 1 1 d . . . . .
C1 C 0.66119(19) 1.1497(2) 0.72103(17) 0.0389(5) Uani 1 1 d . . . . .
H1 H 0.640055 1.221886 0.734892 0.047 Uiso 1 1 calc R U . . .
O2 O 0.32281(12) 1.05359(13) 0.60674(13) 0.0414(4) Uani 1 1 d . . . . .
N2 N 0.25428(13) 0.85339(16) 0.52155(14) 0.0344(4) Uani 1 1 d . . . . .
H2A H 0.206408 0.803017 0.492582 0.041 Uiso 1 1 calc R U . . .
H2B H 0.237033 0.919104 0.539410 0.041 Uiso 1 1 calc R U . . .
C2 C 0.76416(19) 1.1253(2) 0.74524(18) 0.0429(6) Uani 1 1 d . . . . .
H2 H 0.814571 1.180870 0.776775 0.051 Uiso 1 1 calc R U . . .
O3 O 0.26358(12) 0.60584(13) 0.62858(11) 0.0374(4) Uani 1 1 d . . . . .
C3 C 0.79491(18) 1.0198(2) 0.72382(18) 0.0404(6) Uani 1 1 d . . . . .
H3 H 0.866073 1.003398 0.740987 0.048 Uiso 1 1 calc R U . . .
O4 O 0.40325(11) 0.48719(13) 0.61177(12) 0.0381(4) Uani 1 1 d . . . . .
C4 C 0.72191(17) 0.9391(2) 0.67766(16) 0.0341(5) Uani 1 1 d . . . . .
H4 H 0.743157 0.867304 0.663011 0.041 Uiso 1 1 calc R U . . .
O5 O 0.00457(11) 0.18649(12) 0.36689(12) 0.0347(3) Uani 1 1 d . . . . .
C5 C 0.61667(16) 0.96205(17) 0.65215(15) 0.0276(4) Uani 1 1 d . . . . .
C6 C 0.58891(17) 1.06708(18) 0.67608(15) 0.0304(5) Uani 1 1 d . . . . .
C7 C 0.40825(17) 1.02052(18) 0.61444(16) 0.0309(5) Uani 1 1 d . . . . .
C8 C 0.43282(15) 0.90991(16) 0.58483(15) 0.0262(4) Uani 1 1 d . . . . .
C9 C 0.53615(15) 0.88079(17) 0.60172(15) 0.0262(4) Uani 1 1 d . . . . .
C10 C 0.48875(16) 0.70939(18) 0.52907(16) 0.0305(4) Uani 1 1 d . . . . .
H10 H 0.507983 0.639682 0.508061 0.037 Uiso 1 1 calc R U . . .
C11 C 0.38516(16) 0.72533(17) 0.51107(15) 0.0272(4) Uani 1 1 d . . . . .
C12 C 0.35334(15) 0.83007(17) 0.53845(15) 0.0268(4) Uani 1 1 d . . . . .
C13 C 0.31121(16) 0.63082(17) 0.46540(15) 0.0290(4) Uani 1 1 d . . . . .
H13A H 0.334900 0.587478 0.417768 0.035 Uiso 1 1 calc R U . . .
H13B H 0.242070 0.661689 0.426856 0.035 Uiso 1 1 calc R U . . .
C14 C 0.21341(15) 0.43651(17) 0.50288(15) 0.0262(4) Uani 1 1 d . . . . .
C15 C 0.24415(16) 0.32465(17) 0.50655(15) 0.0274(4) Uani 1 1 d . . . . .
H15 H 0.314485 0.304630 0.539363 0.033 Uiso 1 1 calc R U . . .
C16 C 0.17127(16) 0.24328(17) 0.46197(16) 0.0289(4) Uani 1 1 d . . . . .
H16 H 0.191120 0.166497 0.465914 0.035 Uiso 1 1 calc R U . . .
C17 C 0.06831(16) 0.27325(17) 0.41101(15) 0.0270(4) Uani 1 1 d . . . . .
C18 C 0.03762(16) 0.38503(17) 0.40845(16) 0.0286(4) Uani 1 1 d . . . . .
H18 H -0.032604 0.405191 0.375149 0.034 Uiso 1 1 calc R U . . .
C19 C 0.11024(16) 0.46632(17) 0.45481(16) 0.0290(4) Uani 1 1 d . . . . .
H19 H 0.089860 0.542663 0.453932 0.035 Uiso 1 1 calc R U . . .
C20 C -0.10191(17) 0.2125(2) 0.31138(19) 0.0394(5) Uani 1 1 d . . . . .
H20A H -0.106547 0.265839 0.256844 0.059 Uiso 1 1 calc R U . . .
H20B H -0.132681 0.246026 0.357532 0.059 Uiso 1 1 calc R U . . .
H20C H -0.139038 0.143469 0.281959 0.059 Uiso 1 1 calc R U . . .
S2 S 0.48942(4) 0.71834(5) 0.81056(4) 0.03397(14) Uani 1 1 d . . . . .
O6 O 0.57836(13) 0.76793(15) 0.89592(17) 0.0604(6) Uani 1 1 d . . . . .
C21 C 0.38223(16) 0.8064(2) 0.80014(17) 0.0347(5) Uani 1 1 d . . . . .
H21A H 0.373130 0.810095 0.865998 0.052 Uiso 1 1 calc R U . . .
H21B H 0.319833 0.775336 0.749070 0.052 Uiso 1 1 calc R U . . .
H21C H 0.394786 0.882051 0.779620 0.052 Uiso 1 1 calc R U . . .
C22 C 0.4501(2) 0.5983(2) 0.8630(2) 0.0458(6) Uani 1 1 d . . . . .
H22A H 0.499396 0.537003 0.870199 0.069 Uiso 1 1 calc R U . . .
H22B H 0.381517 0.574419 0.817877 0.069 Uiso 1 1 calc R U . . .
H22C H 0.447735 0.617248 0.929930 0.069 Uiso 1 1 calc R U . . .

loop_
_atom_site_aniso_label
_atom_site_aniso_U_11
_atom_site_aniso_U_22
_atom_site_aniso_U_33
_atom_site_aniso_U_23
_atom_site_aniso_U_13
_atom_site_aniso_U_12
S1 0.0300(3) 0.0270(2) 0.0244(2) -0.0007(2) 0.0059(2) -0.0009(2)
O1 0.0396(8) 0.0264(7) 0.0339(8) -0.0031(6) 0.0107(7) 0.0003(6)
N1 0.0288(9) 0.0276(9) 0.0346(10) 0.0000(8) 0.0109(8) 0.0011(7)
C1 0.0508(14) 0.0369(12) 0.0303(12) -0.0049(10) 0.0161(11) -0.0091(11)
O2 0.0372(9) 0.0332(8) 0.0493(10) -0.0010(8) 0.0098(8) 0.0104(7)
N2 0.0274(9) 0.0303(9) 0.0400(11) 0.0007(8) 0.0052(8) 0.0044(8)
C2 0.0457(14) 0.0516(15) 0.0306(12) -0.0074(11) 0.0126(11) -0.0211(12)
O3 0.0470(9) 0.0360(8) 0.0312(8) -0.0096(7) 0.0163(7) -0.0053(7)
C3 0.0338(12) 0.0529(15) 0.0339(12) 0.0017(11) 0.0114(10) -0.0109(11)
O4 0.0310(8) 0.0356(8) 0.0377(9) 0.0031(7) 0.0001(7) 0.0009(7)
C4 0.0349(11) 0.0393(12) 0.0298(11) 0.0030(10) 0.0134(10) -0.0044(10)
O5 0.0308(8) 0.0262(7) 0.0410(9) -0.0050(7) 0.0053(7) -0.0013(6)
C5 0.0320(10) 0.0306(10) 0.0201(9) 0.0038(8) 0.0092(8) -0.0027(9)
C6 0.0375(12) 0.0322(11) 0.0211(10) 0.0012(8) 0.0099(9) -0.0027(9)
C7 0.0361(12) 0.0284(10) 0.0252(10) 0.0037(9) 0.0071(9) 0.0028(9)
C8 0.0288(10) 0.0257(10) 0.0217(9) 0.0042(8) 0.0062(8) 0.0020(8)
C9 0.0302(10) 0.0267(10) 0.0213(9) 0.0043(8) 0.0088(8) 0.0006(8)
C10 0.0334(11) 0.0272(10) 0.0319(11) -0.0010(9) 0.0129(9) 0.0014(9)
C11 0.0307(10) 0.0278(10) 0.0211(9) 0.0013(8) 0.0069(8) -0.0011(9)
C12 0.0282(10) 0.0293(10) 0.0197(9) 0.0053(8) 0.0047(8) 0.0041(8)
C13 0.0328(11) 0.0289(10) 0.0229(10) -0.0008(8) 0.0070(9) -0.0016(9)
C14 0.0288(10) 0.0265(10) 0.0231(10) 0.0001(8) 0.0089(8) -0.0002(8)
C15 0.0256(10) 0.0305(10) 0.0252(10) -0.0003(9) 0.0077(8) 0.0045(8)
C16 0.0335(11) 0.0242(10) 0.0291(11) -0.0004(8) 0.0113(9) 0.0041(8)
C17 0.0305(10) 0.0252(10) 0.0261(10) -0.0011(8) 0.0110(9) -0.0010(8)
C18 0.0269(10) 0.0277(10) 0.0294(11) 0.0012(9) 0.0078(9) 0.0037(8)
C19 0.0326(11) 0.0239(10) 0.0295(11) 0.0015(8) 0.0098(9) 0.0033(8)
C20 0.0309(11) 0.0337(12) 0.0458(14) -0.0022(11) 0.0041(10) -0.0041(10)
S2 0.0295(3) 0.0324(3) 0.0379(3) -0.0046(2) 0.0094(2) 0.0005(2)
O6 0.0284(9) 0.0413(10) 0.0867(15) -0.0142(10) -0.0101(9) -0.0009(8)
C21 0.0302(11) 0.0423(13) 0.0276(11) -0.0007(10) 0.0053(9) 0.0068(10)
C22 0.0604(16) 0.0311(12) 0.0411(14) -0.0008(11) 0.0119(13) -0.0022(11)

loop_
_atom_type_symbol
_atom_type_description
_atom_type_scat_dispersion_real
_atom_type_scat_dispersion_imag
_atom_type_scat_source
C C 0.0033 0.0016 'International Tables Vol C Tables 4.2.6.8 and 6.1.1.4'
H H 0.0000 0.0000 'International Tables Vol C Tables 4.2.6.8 and 6.1.1.4'
N N 0.0061 0.0033 'International Tables Vol C Tables 4.2.6.8 and 6.1.1.4'
O O 0.0106 0.0060 'International Tables Vol C Tables 4.2.6.8 and 6.1.1.4'
S S 0.1246 0.1234 'International Tables Vol C Tables 4.2.6.8 and 6.1.1.4'

loop_
_geom_angle_atom_site_label_1
_geom_angle_atom_site_label_2
_geom_angle_atom_site_label_3
_geom_angle
_geom_angle_site_symmetry_1
_geom_angle_site_symmetry_3
_geom_angle_publ_flag
O3 S1 C13 107.54(10) . . ?
O3 S1 C14 108.57(9) . . ?
O4 S1 O3 117.96(10) . . ?
O4 S1 C13 108.19(10) . . ?
O4 S1 C14 108.56(10) . . ?
C14 S1 C13 105.30(9) . . ?
C7 O1 C6 121.92(16) . . ?
C9 N1 C10 116.00(18) . . ?
C2 C1 H1 120.6 . . ?
C2 C1 C6 118.9(2) . . ?
C6 C1 H1 120.6 . . ?
H2A N2 H2B 120.0 . . ?
C12 N2 H2A 120.0 . . ?
C12 N2 H2B 120.0 . . ?
C1 C2 H2 119.8 . . ?
C1 C2 C3 120.5(2) . . ?
C3 C2 H2 119.8 . . ?
C2 C3 H3 120.0 . . ?
C4 C3 C2 119.9(2) . . ?
C4 C3 H3 120.0 . . ?
C3 C4 H4 119.7 . . ?
C3 C4 C5 120.6(2) . . ?
C5 C4 H4 119.7 . . ?
C17 O5 C20 117.48(16) . . ?
C4 C5 C9 123.00(19) . . ?
C6 C5 C4 117.9(2) . . ?
C6 C5 C9 119.07(19) . . ?
O1 C6 C1 116.20(19) . . ?
C5 C6 O1 121.64(19) . . ?
C5 C6 C1 122.2(2) . . ?
O1 C7 C8 118.65(18) . . ?
O2 C7 O1 115.46(19) . . ?
O2 C7 C8 125.9(2) . . ?
C9 C8 C7 120.06(19) . . ?
C9 C8 C12 119.22(18) . . ?
C12 C8 C7 120.72(18) . . ?
N1 C9 C5 117.74(18) . . ?
N1 C9 C8 123.79(19) . . ?
C8 C9 C5 118.47(18) . . ?
N1 C10 H10 116.9 . . ?
N1 C10 C11 126.25(19) . . ?
C11 C10 H10 116.9 . . ?
C10 C11 C12 118.33(19) . . ?
C10 C11 C13 118.91(19) . . ?
C12 C11 C13 122.75(18) . . ?
N2 C12 C8 121.46(19) . . ?
N2 C12 C11 122.18(19) . . ?
C11 C12 C8 116.36(18) . . ?
S1 C13 H13A 109.8 . . ?
S1 C13 H13B 109.8 . . ?
C11 C13 S1 109.51(14) . . ?
C11 C13 H13A 109.8 . . ?
C11 C13 H13B 109.8 . . ?
H13A C13 H13B 108.2 . . ?
C15 C14 S1 119.79(16) . . ?
C15 C14 C19 120.61(19) . . ?
C19 C14 S1 119.53(15) . . ?
C14 C15 H15 120.4 . . ?
C16 C15 C14 119.21(19) . . ?
C16 C15 H15 120.4 . . ?
C15 C16 H16 119.8 . . ?
C15 C16 C17 120.33(19) . . ?
C17 C16 H16 119.8 . . ?
O5 C17 C16 114.95(17) . . ?
O5 C17 C18 124.77(19) . . ?
C18 C17 C16 120.28(19) . . ?
C17 C18 H18 120.3 . . ?
C19 C18 C17 119.40(19) . . ?
C19 C18 H18 120.3 . . ?
C14 C19 H19 119.9 . . ?
C18 C19 C14 120.12(19) . . ?
C18 C19 H19 119.9 . . ?
O5 C20 H20A 109.5 . . ?
O5 C20 H20B 109.5 . . ?
O5 C20 H20C 109.5 . . ?
H20A C20 H20B 109.5 . . ?
H20A C20 H20C 109.5 . . ?
H20B C20 H20C 109.5 . . ?
O6 S2 C21 105.04(11) . . ?
O6 S2 C22 105.61(12) . . ?
C22 S2 C21 97.78(12) . . ?
S2 C21 H21A 109.5 . . ?
S2 C21 H21B 109.5 . . ?
S2 C21 H21C 109.5 . . ?
H21A C21 H21B 109.5 . . ?
H21A C21 H21C 109.5 . . ?
H21B C21 H21C 109.5 . . ?
S2 C22 H22A 109.5 . . ?
S2 C22 H22B 109.5 . . ?
S2 C22 H22C 109.5 . . ?
H22A C22 H22B 109.5 . . ?
H22A C22 H22C 109.5 . . ?
H22B C22 H22C 109.5 . . ?

loop_
_geom_bond_atom_site_label_1
_geom_bond_atom_site_label_2
_geom_bond_distance
_geom_bond_site_symmetry_2
_geom_bond_publ_flag
S1 O3 1.4464(15) . ?
S1 O4 1.4434(16) . ?
S1 C13 1.795(2) . ?
S1 C14 1.757(2) . ?
O1 C6 1.386(3) . ?
O1 C7 1.369(3) . ?
N1 C9 1.336(3) . ?
N1 C10 1.342(3) . ?
C1 H1 0.9500 . ?
C1 C2 1.377(3) . ?
C1 C6 1.386(3) . ?
O2 C7 1.217(3) . ?
N2 H2A 0.8800 . ?
N2 H2B 0.8800 . ?
N2 C12 1.339(3) . ?
C2 H2 0.9500 . ?
C2 C3 1.393(4) . ?
C3 H3 0.9500 . ?
C3 C4 1.379(3) . ?
C4 H4 0.9500 . ?
C4 C5 1.402(3) . ?
O5 C17 1.358(2) . ?
O5 C20 1.439(3) . ?
C5 C6 1.384(3) . ?
C5 C9 1.457(3) . ?
C7 C8 1.457(3) . ?
C8 C9 1.411(3) . ?
C8 C12 1.426(3) . ?
C10 H10 0.9500 . ?
C10 C11 1.382(3) . ?
C11 C12 1.420(3) . ?
C11 C13 1.504(3) . ?
C13 H13A 0.9900 . ?
C13 H13B 0.9900 . ?
C14 C15 1.393(3) . ?
C14 C19 1.395(3) . ?
C15 H15 0.9500 . ?
C15 C16 1.380(3) . ?
C16 H16 0.9500 . ?
C16 C17 1.398(3) . ?
C17 C18 1.393(3) . ?
C18 H18 0.9500 . ?
C18 C19 1.382(3) . ?
C19 H19 0.9500 . ?
C20 H20A 0.9800 . ?
C20 H20B 0.9800 . ?
C20 H20C 0.9800 . ?
S2 O6 1.5036(18) . ?
S2 C21 1.782(2) . ?
S2 C22 1.781(2) . ?
C21 H21A 0.9800 . ?
C21 H21B 0.9800 . ?
C21 H21C 0.9800 . ?
C22 H22A 0.9800 . ?
C22 H22B 0.9800 . ?
C22 H22C 0.9800 . ?
